data_1551015
loop_
_publ_author_name
'Tashima, Naoto'
'Ohta, Satomi'
'Kuwata, Shigeki'

_publ_section_title
;
 Metal--ligand cooperative C-O bond cleavage of propargylic alcohol with
 protic pyrazole complexes of ruthenium
;
_journal_name_full 'Faraday Discussions'
_journal_paper_doi 10.1039/C9FD00040B
_journal_year 2019
_chemical_formula_moiety 'C25 H21 F3 N3 Ru, B F4'
_chemical_formula_sum 'C25 H21 B F7 N3 Ru'
_chemical_formula_weight 608.33
_space_group_crystal_system monoclinic
_space_group_IT_number 14
_space_group_name_Hall '-P 2ybc'
_space_group_name_H-M_alt 'P 1 21/c 1'
_symmetry_space_group_name_Hall '-P 2ybc'
_symmetry_space_group_name_H-M 'P 1 21/c 1'
_atom_sites_solution_hydrogens geom
_atom_sites_solution_primary direct
_atom_sites_solution_secondary difmap
_audit_update_record
;
2019-04-14 deposited with the CCDC.    2019-05-09 downloaded from the CCDC.
;
_cell_angle_alpha 90.0000
_cell_angle_beta 99.636(3)
_cell_angle_gamma 90.0000
_cell_formula_units_Z 4
_cell_length_a 8.3496(13)
_cell_length_b 18.179(3)
_cell_length_c 16.009(3)
_cell_measurement_reflns_used 7581
_cell_measurement_temperature 93
_cell_measurement_theta_max 27.48
_cell_measurement_theta_min 3.18
_cell_volume 2395.7(7)
_computing_cell_refinement CrystalClear
_computing_data_collection 'CrystalClear (Rigaku Inc., 2008)'
_computing_data_reduction CrystalClear
_computing_molecular_graphics 'CrystalStructure 4.2.5'
_computing_publication_material 'CrystalStructure 4.2.5 (Rigaku, 2017)'
_computing_structure_refinement 'SHELXL Version 2014/7 (Sheldrick, 2008)'
_computing_structure_solution 'SIR92 (Altomare, et al., 1994)'
_diffrn_ambient_temperature 93
_diffrn_detector_area_resol_mean 7.111
_diffrn_measured_fraction_theta_full 0.996
_diffrn_measured_fraction_theta_max 0.996
_diffrn_measurement_device_type 'Rigaku Saturn724'
_diffrn_measurement_method \w
_diffrn_radiation_type 'Mo K\a'
_diffrn_radiation_wavelength 0.71075
_diffrn_reflns_av_R_equivalents 0.0628
_diffrn_reflns_Laue_measured_fraction_full 0.996
_diffrn_reflns_Laue_measured_fraction_max 0.996
_diffrn_reflns_limit_h_max 10
_diffrn_reflns_limit_h_min -10
_diffrn_reflns_limit_k_max 21
_diffrn_reflns_limit_k_min -23
_diffrn_reflns_limit_l_max 20
_diffrn_reflns_limit_l_min -14
_diffrn_reflns_number 19317
_diffrn_reflns_point_group_measured_fraction_full 0.996
_diffrn_reflns_point_group_measured_fraction_max 0.996
_diffrn_reflns_theta_full 25.242
_diffrn_reflns_theta_max 27.485
_diffrn_reflns_theta_min 3.181
_diffrn_standards_number 0
_exptl_absorpt_coefficient_mu 0.729
_exptl_absorpt_correction_T_max 0.957
_exptl_absorpt_correction_T_min 0.859
_exptl_absorpt_correction_type numerical
_exptl_absorpt_process_details 'NUMABS (Rigaku, 1999)'
_exptl_crystal_colour yellow
_exptl_crystal_density_diffrn 1.687
_exptl_crystal_density_method 'not measured'
_exptl_crystal_description prism
_exptl_crystal_F_000 1216.00
_exptl_crystal_recrystallization_method 'Re-crystallisation from solvent: acetonitrile/diethyl ether'
_exptl_crystal_size_max 0.230
_exptl_crystal_size_mid 0.180
_exptl_crystal_size_min 0.060
_refine_diff_density_max 2.02
_refine_diff_density_min -0.65
_refine_ls_extinction_method none
_refine_ls_goodness_of_fit_ref 0.973
_refine_ls_hydrogen_treatment mixed
_refine_ls_number_parameters 355
_refine_ls_number_reflns 5476
_refine_ls_number_restraints 56
_refine_ls_R_factor_all 0.0538
_refine_ls_R_factor_gt 0.0440
_refine_ls_shift/su_max 0.000
_refine_ls_structure_factor_coef Fsqd
_refine_ls_weighting_details 'w = 1/[\s^2^(Fo^2^)+(0.0521P)^2^] where P=(Fo^2^+2Fc^2^)/3'
_refine_ls_weighting_scheme calc
_refine_ls_wR_factor_gt 0.1114
_refine_ls_wR_factor_ref 0.1142
_reflns_Friedel_coverage 0.000
_reflns_number_gt 3864
_reflns_number_total 5476
_reflns_threshold_expression F^2^>2.0\s(F^2^)
_cod_data_source_file c9fd00040b1.cif
_cod_data_source_block compound5'
_cod_original_cell_volume 2395.6(7)
_cod_database_code 1551015

loop_
_space_group_symop_id
_space_group_symop_operation_xyz
1 +X,+Y,+Z
2 -X,1/2+Y,1/2-Z
3 -X,-Y,-Z
4 +X,-1/2-Y,-1/2+Z

loop_
_atom_site_label
_atom_site_type_symbol
_atom_site_fract_x
_atom_site_fract_y
_atom_site_fract_z
_atom_site_U_iso_or_equiv
_atom_site_adp_type
_atom_site_occupancy
_atom_site_site_symmetry_order
_atom_site_calc_flag
_atom_site_refinement_flags_posn
_atom_site_refinement_flags_adp
_atom_site_refinement_flags_occupancy
_atom_site_disorder_assembly
_atom_site_disorder_group
Ru1 Ru 0.44272(3) 0.20921(2) 0.10013(2) 0.01663(10) Uani 1 1 d . . . . .
F4 F 0.1814(3) 0.20403(11) 0.32478(14) 0.0400(6) Uani 1 1 d . . . . .
F5 F 0.1849(3) 0.08101(12) 0.30281(13) 0.0379(6) Uani 1 1 d . . . . .
F6 F 0.3292(3) 0.13113(15) 0.42128(15) 0.0542(7) Uani 1 1 d . . . . .
F7 F 0.0578(3) 0.12859(15) 0.40525(15) 0.0535(8) Uani 1 1 d . . . . .
N1 N 0.6356(3) 0.12648(16) -0.01961(17) 0.0208(6) Uani 1 1 d . . . . .
N2 N 0.6003(3) 0.18970(15) 0.01709(17) 0.0190(6) Uani 1 1 d . . . . .
N3 N 0.5473(3) 0.31399(15) 0.08362(17) 0.0181(6) Uani 1 1 d . . . . .
C1 C 0.2613(4) 0.1340(2) 0.0357(2) 0.0234(8) Uani 1 1 d . . . . .
H1 H 0.2915 0.0891 0.0122 0.028 Uiso 1 1 calc R U . . .
C2 C 0.2396(4) 0.20338(19) -0.0063(2) 0.0224(8) Uani 1 1 d . . . . .
H2 H 0.2539 0.2131 -0.0629 0.027 Uiso 1 1 calc R U . . .
C3 C 0.1930(4) 0.2553(2) 0.0510(2) 0.0229(8) Uani 1 1 d . . . . .
H3 H 0.1693 0.3057 0.0394 0.027 Uiso 1 1 calc R U . . .
C4 C 0.1878(4) 0.21900(19) 0.1285(2) 0.0215(7) Uani 1 1 d . . . . .
H4 H 0.1610 0.2410 0.1781 0.026 Uiso 1 1 calc R U . . .
C5 C 0.2292(4) 0.1446(2) 0.1197(2) 0.0228(8) Uani 1 1 d . . . . .
H5 H 0.2347 0.1078 0.1623 0.027 Uiso 1 1 calc R U . . .
C6 C 0.7480(4) 0.14594(19) -0.0670(2) 0.0217(8) Uani 1 1 d D . . . .
C14 C 0.8165(3) 0.08950(12) -0.11898(15) 0.0290(9) Uani 1 1 d DG . . . .
F1 F 0.7973(13) 0.02334(18) -0.0942(5) 0.100(5) Uani 0.585(16) 1 d DG U P A 1
F2 F 0.9700(5) 0.0982(4) -0.1163(6) 0.081(4) Uani 0.585(16) 1 d DG U P A 1
F3 F 0.7521(10) 0.0919(5) -0.1977(2) 0.118(6) Uani 0.585(16) 1 d DG U P A 1
F8 F 0.7072(5) 0.0497(5) -0.1638(6) 0.073(5) Uani 0.415(16) 1 d DG U P A 2
F9 F 0.9130(11) 0.0447(4) -0.0733(2) 0.112(8) Uani 0.415(16) 1 d DG U P A 2
F10 F 0.8991(12) 0.1190(2) -0.1711(5) 0.107(8) Uani 0.415(16) 1 d DG U P A 2
C7 C 0.7858(4) 0.22030(19) -0.0617(2) 0.0211(7) Uani 1 1 d . . . . .
H6 H 0.8608 0.2467 -0.0888 0.025 Uiso 1 1 calc R U . . .
C8 C 0.6858(4) 0.24662(19) -0.0064(2) 0.0191(7) Uani 1 1 d . . . . .
C9 C 0.6568(4) 0.31700(19) 0.0298(2) 0.0189(7) Uani 1 1 d . . . . .
C10 C 0.7283(4) 0.38323(19) 0.0124(2) 0.0220(7) Uani 1 1 d . . . . .
H7 H 0.8039 0.3844 -0.0258 0.026 Uiso 1 1 calc R U . . .
C11 C 0.6891(4) 0.4466(2) 0.0504(2) 0.0254(8) Uani 1 1 d . . . . .
H8 H 0.7381 0.4919 0.0394 0.031 Uiso 1 1 calc R U . . .
C12 C 0.5766(4) 0.44364(19) 0.1054(2) 0.0241(8) Uani 1 1 d . . . . .
H9 H 0.5484 0.4869 0.1329 0.029 Uiso 1 1 calc R U . . .
C13 C 0.5066(4) 0.37684(19) 0.1196(2) 0.0221(7) Uani 1 1 d . . . . .
H10 H 0.4274 0.3752 0.1558 0.027 Uiso 1 1 calc R U . . .
C15 C 0.5218(5) 0.2298(2) 0.2381(2) 0.0229(8) Uani 1 1 d D . . . .
H11 H 0.442(4) 0.2083(18) 0.264(2) 0.028 Uiso 1 1 d D U . . .
H12 H 0.540(5) 0.2792(12) 0.257(2) 0.028 Uiso 1 1 d D U . . .
C16 C 0.6392(4) 0.18707(19) 0.2080(2) 0.0211(7) Uani 1 1 d . . . . .
C17 C 0.5759(4) 0.12197(19) 0.16791(19) 0.0193(7) Uani 1 1 d . . . . .
C18 C 0.8116(4) 0.2113(2) 0.2055(2) 0.0282(9) Uani 1 1 d . . . . .
H13 H 0.8145 0.2648 0.1986 0.034 Uiso 1 1 calc R U . . .
H14 H 0.8506 0.1875 0.1578 0.034 Uiso 1 1 calc R U . . .
H15 H 0.8816 0.1973 0.2585 0.034 Uiso 1 1 calc R U . . .
C19 C 0.5830(4) 0.0503(2) 0.1578(2) 0.0232(8) Uani 1 1 d . . . . .
H16 H 0.5168 0.0296 0.1095 0.028 Uiso 1 1 calc R U . . .
C20 C 0.6848(4) -0.00013(19) 0.2152(2) 0.0223(8) Uani 1 1 d . . . . .
C21 C 0.6978(4) -0.07317(19) 0.1912(2) 0.0241(8) Uani 1 1 d . . . . .
H17 H 0.6330 -0.0903 0.1404 0.029 Uiso 1 1 calc R U . . .
C22 C 0.8028(5) -0.1211(2) 0.2393(2) 0.0278(8) Uani 1 1 d . . . . .
H18 H 0.8118 -0.1704 0.2211 0.033 Uiso 1 1 calc R U . . .
C23 C 0.8952(4) -0.0972(2) 0.3144(2) 0.0279(8) Uani 1 1 d . . . . .
H19 H 0.9695 -0.1299 0.3472 0.033 Uiso 1 1 calc R U . . .
C24 C 0.8791(5) -0.0258(2) 0.3417(2) 0.0283(8) Uani 1 1 d . . . . .
H20 H 0.9393 -0.0099 0.3942 0.034 Uiso 1 1 calc R U . . .
C25 C 0.7759(5) 0.0223(2) 0.2927(2) 0.0272(8) Uani 1 1 d . . . . .
H21 H 0.7662 0.0713 0.3116 0.033 Uiso 1 1 calc R U . . .
B1 B 0.1898(5) 0.1351(2) 0.3640(3) 0.0244(9) Uani 1 1 d . . . . .

loop_
_atom_site_aniso_label
_atom_site_aniso_U_11
_atom_site_aniso_U_22
_atom_site_aniso_U_33
_atom_site_aniso_U_23
_atom_site_aniso_U_13
_atom_site_aniso_U_12
Ru1 0.01537(15) 0.01988(16) 0.01477(17) 0.00094(11) 0.00291(10) -0.00200(11)
F4 0.0611(18) 0.0259(12) 0.0304(13) 0.0063(9) 0.0000(12) -0.0011(11)
F5 0.0585(17) 0.0291(13) 0.0290(12) -0.0066(10) 0.0157(11) -0.0016(11)
F6 0.0464(16) 0.0570(17) 0.0489(15) -0.0051(13) -0.0221(12) 0.0175(14)
F7 0.0629(18) 0.0565(17) 0.0515(16) -0.0280(13) 0.0393(14) -0.0340(14)
N1 0.0210(15) 0.0225(15) 0.0198(15) -0.0035(12) 0.0061(11) -0.0019(12)
N2 0.0199(15) 0.0217(15) 0.0160(15) 0.0006(11) 0.0044(11) -0.0016(12)
N3 0.0157(14) 0.0227(15) 0.0152(15) 0.0008(11) 0.0004(11) -0.0032(12)
C1 0.0196(18) 0.0267(19) 0.0221(18) -0.0048(15) -0.0014(14) -0.0077(15)
C2 0.0172(17) 0.036(2) 0.0127(17) 0.0009(14) -0.0025(13) -0.0035(15)
C3 0.0151(17) 0.028(2) 0.0238(19) 0.0017(15) -0.0014(14) -0.0006(15)
C4 0.0130(16) 0.030(2) 0.0212(19) -0.0025(15) 0.0027(13) -0.0014(14)
C5 0.0145(17) 0.031(2) 0.0225(18) 0.0032(15) 0.0018(13) -0.0063(14)
C6 0.0192(18) 0.026(2) 0.0194(18) -0.0017(14) 0.0027(14) -0.0008(14)
C14 0.029(2) 0.029(2) 0.032(2) -0.0034(17) 0.0130(17) -0.0049(17)
F1 0.175(11) 0.019(3) 0.140(11) -0.012(4) 0.131(9) -0.009(4)
F2 0.031(3) 0.100(8) 0.120(8) -0.077(6) 0.037(4) -0.022(4)
F3 0.166(12) 0.154(10) 0.022(3) -0.037(5) -0.023(5) 0.118(8)
F8 0.040(5) 0.103(10) 0.080(9) -0.075(8) 0.021(5) -0.029(5)
F9 0.146(14) 0.102(12) 0.071(7) -0.041(8) -0.030(9) 0.098(10)
F10 0.170(15) 0.038(4) 0.156(15) -0.024(7) 0.150(13) -0.025(8)
C7 0.0186(17) 0.0268(19) 0.0187(18) 0.0013(14) 0.0055(13) -0.0027(14)
C8 0.0184(17) 0.0233(18) 0.0154(17) 0.0030(14) 0.0024(13) -0.0033(14)
C9 0.0160(17) 0.0233(18) 0.0164(17) 0.0003(13) 0.0003(13) -0.0010(14)
C10 0.0193(17) 0.0278(19) 0.0191(18) 0.0028(15) 0.0033(13) -0.0012(15)
C11 0.0226(19) 0.0213(18) 0.031(2) 0.0018(15) -0.0001(15) -0.0041(15)
C12 0.0238(19) 0.0195(18) 0.028(2) -0.0028(15) 0.0006(15) -0.0007(15)
C13 0.0280(19) 0.0208(18) 0.0202(18) -0.0014(14) 0.0114(14) 0.0044(15)
C15 0.026(2) 0.0281(19) 0.0129(17) -0.0004(15) -0.0013(14) -0.0048(16)
C16 0.0186(18) 0.0272(19) 0.0157(18) 0.0062(14) -0.0023(13) -0.0005(14)
C17 0.0197(17) 0.0247(18) 0.0137(17) 0.0059(14) 0.0034(13) 0.0034(14)
C18 0.0198(19) 0.036(2) 0.028(2) 0.0052(16) -0.0001(15) -0.0034(16)
C19 0.0213(18) 0.028(2) 0.0186(18) 0.0003(15) 0.0001(14) -0.0003(15)
C20 0.0246(19) 0.0244(19) 0.0185(18) 0.0019(14) 0.0051(14) -0.0013(15)
C21 0.028(2) 0.0270(19) 0.0184(18) -0.0009(15) 0.0059(14) -0.0040(16)
C22 0.033(2) 0.0200(19) 0.033(2) 0.0023(16) 0.0127(16) 0.0015(16)
C23 0.0214(19) 0.029(2) 0.033(2) 0.0077(17) 0.0041(15) 0.0036(16)
C24 0.027(2) 0.028(2) 0.027(2) 0.0028(16) -0.0041(16) -0.0046(16)
C25 0.033(2) 0.0196(18) 0.026(2) -0.0007(15) -0.0011(16) -0.0030(16)
B1 0.029(2) 0.022(2) 0.023(2) 0.0009(17) 0.0038(17) -0.0018(17)

loop_
_atom_type_symbol
_atom_type_description
_atom_type_scat_dispersion_real
_atom_type_scat_dispersion_imag
_atom_type_scat_source
C C 0.0033 0.0016
;
International Tables for Crystallography
(Vol. C, Tables 4.2.6.8 and 6.1.1.4)
;
H H 0.0000 0.0000
;
International Tables for Crystallography
(Vol. C, Table 6.1.1.4)
;
B B 0.0013 0.0007
;
International Tables for Crystallography
(Vol. C, Tables 4.2.6.8 and 6.1.1.4)
;
F F 0.0171 0.0103
;
International Tables for Crystallography
(Vol. C, Tables 4.2.6.8 and 6.1.1.4)
;
N N 0.0061 0.0033
;
International Tables for Crystallography
(Vol. C, Tables 4.2.6.8 and 6.1.1.4)
;
Ru Ru -1.2594 0.8363
;
International Tables for Crystallography
(Vol. C, Tables 4.2.6.8 and 6.1.1.4)
;

loop_
_geom_angle_atom_site_label_1
_geom_angle_atom_site_label_2
_geom_angle_atom_site_label_3
_geom_angle
N2 Ru1 C17 82.20(12)
N2 Ru1 N3 75.74(11)
C17 Ru1 N3 122.66(12)
N2 Ru1 C1 93.18(12)
C17 Ru1 C1 92.09(14)
N3 Ru1 C1 140.62(12)
N2 Ru1 C2 89.12(12)
C17 Ru1 C2 129.03(13)
N3 Ru1 C2 103.08(12)
C1 Ru1 C2 38.15(12)
N2 Ru1 C5 128.50(12)
C17 Ru1 C5 84.05(13)
N3 Ru1 C5 148.60(12)
C1 Ru1 C5 38.12(13)
C2 Ru1 C5 62.99(13)
N2 Ru1 C16 90.12(12)
C17 Ru1 C16 37.77(13)
N3 Ru1 C16 89.64(12)
C1 Ru1 C16 128.64(13)
C2 Ru1 C16 166.65(13)
C5 Ru1 C16 107.73(13)
N2 Ru1 C15 123.74(13)
C17 Ru1 C15 64.98(13)
N3 Ru1 C15 85.00(12)
C1 Ru1 C15 130.15(13)
C2 Ru1 C15 147.06(14)
C5 Ru1 C15 93.52(13)
C16 Ru1 C15 36.73(13)
N2 Ru1 C4 150.78(12)
C17 Ru1 C4 112.74(13)
N3 Ru1 C4 111.99(12)
C1 Ru1 C4 62.49(13)
C2 Ru1 C4 61.83(13)
C5 Ru1 C4 36.83(12)
C16 Ru1 C4 117.33(13)
C15 Ru1 C4 85.43(13)
N2 Ru1 C3 119.50(12)
C17 Ru1 C3 145.69(13)
N3 Ru1 C3 89.94(12)
C1 Ru1 C3 62.51(13)
C2 Ru1 C3 36.97(12)
C5 Ru1 C3 61.68(13)
C16 Ru1 C3 149.23(13)
C15 Ru1 C3 112.66(13)
C4 Ru1 C3 36.41(12)
N2 N1 C6 104.2(3)
N1 N2 C8 111.7(3)
N1 N2 Ru1 129.9(2)
C8 N2 Ru1 118.4(2)
C13 N3 C9 118.8(3)
C13 N3 Ru1 124.5(2)
C9 N3 Ru1 116.6(2)
C2 C1 C5 107.2(3)
C2 C1 Ru1 71.95(19)
C5 C1 Ru1 72.15(19)
C2 C1 H1 126.4
C5 C1 H1 126.4
Ru1 C1 H1 121.3
C3 C2 C1 108.1(3)
C3 C2 Ru1 74.06(19)
C1 C2 Ru1 69.90(18)
C3 C2 H2 125.9
C1 C2 H2 125.9
Ru1 C2 H2 121.8
C4 C3 C2 108.1(3)
C4 C3 Ru1 71.55(19)
C2 C3 Ru1 68.97(19)
C4 C3 H3 126.0
C2 C3 H3 126.0
Ru1 C3 H3 125.1
C5 C4 C3 108.5(3)
C5 C4 Ru1 69.45(19)
C3 C4 Ru1 72.04(19)
C5 C4 H4 125.8
C3 C4 H4 125.8
Ru1 C4 H4 124.3
C4 C5 C1 108.1(3)
C4 C5 Ru1 73.7(2)
C1 C5 Ru1 69.73(19)
C4 C5 H5 125.9
C1 C5 H5 125.9
Ru1 C5 H5 122.3
N1 C6 C7 113.1(3)
N1 C6 C14 120.0(3)
C7 C6 C14 126.8(3)
F10 C14 F8 106.3
F3 C14 F1 106.3
F10 C14 F9 106.3
F8 C14 F9 106.3
F3 C14 F2 106.3
F1 C14 F2 106.3
F10 C14 C6 111.9(3)
F3 C14 C6 112.7(3)
F8 C14 C6 113.3(3)
F1 C14 C6 113.1(3)
F9 C14 C6 112.4(3)
F2 C14 C6 111.7(3)
C6 C7 C8 102.6(3)
C6 C7 H6 128.7
C8 C7 H6 128.7
N2 C8 C7 108.3(3)
N2 C8 C9 115.9(3)
C7 C8 C9 135.7(3)
N3 C9 C10 121.2(3)
N3 C9 C8 113.3(3)
C10 C9 C8 125.5(3)
C11 C10 C9 119.8(3)
C11 C10 H7 120.1
C9 C10 H7 120.1
C10 C11 C12 119.1(3)
C10 C11 H8 120.5
C12 C11 H8 120.5
C13 C12 C11 119.1(3)
C13 C12 H9 120.5
C11 C12 H9 120.5
N3 C13 C12 122.0(3)
N3 C13 H10 119.0
C12 C13 H10 119.0
C16 C15 Ru1 70.9(2)
C16 C15 H11 121(2)
Ru1 C15 H11 105(2)
C16 C15 H12 123(2)
Ru1 C15 H12 118(2)
H11 C15 H12 110(3)
C15 C16 C17 113.2(3)
C15 C16 C18 124.9(3)
C17 C16 C18 121.3(3)
C15 C16 Ru1 72.3(2)
C17 C16 Ru1 67.90(19)
C18 C16 Ru1 120.8(2)
C19 C17 C16 150.3(3)
C19 C17 Ru1 134.9(3)
C16 C17 Ru1 74.3(2)
C16 C18 H13 109.5
C16 C18 H14 109.5
H13 C18 H14 109.5
C16 C18 H15 109.5
H13 C18 H15 109.5
H14 C18 H15 109.5
C17 C19 C20 125.2(3)
C17 C19 H16 117.4
C20 C19 H16 117.4
C21 C20 C25 117.7(3)
C21 C20 C19 119.2(3)
C25 C20 C19 123.0(3)
C22 C21 C20 121.4(3)
C22 C21 H17 119.3
C20 C21 H17 119.3
C21 C22 C23 119.9(3)
C21 C22 H18 120.1
C23 C22 H18 120.1
C24 C23 C22 119.9(3)
C24 C23 H19 120.1
C22 C23 H19 120.1
C25 C24 C23 120.1(3)
C25 C24 H20 120.0
C23 C24 H20 120.0
C24 C25 C20 121.0(3)
C24 C25 H21 119.5
C20 C25 H21 119.5
F6 B1 F7 109.6(3)
F6 B1 F5 111.1(3)
F7 B1 F5 110.2(3)
F6 B1 F4 108.9(3)
F7 B1 F4 107.9(3)
F5 B1 F4 109.0(3)

loop_
_geom_bond_atom_site_label_1
_geom_bond_atom_site_label_2
_geom_bond_distance
Ru1 N2 2.052(3)
Ru1 C17 2.127(3)
Ru1 N3 2.130(3)
Ru1 C1 2.169(3)
Ru1 C2 2.196(3)
Ru1 C5 2.201(3)
Ru1 C16 2.211(3)
Ru1 C15 2.229(3)
Ru1 C4 2.256(3)
Ru1 C3 2.263(3)
F4 B1 1.398(4)
F5 B1 1.384(4)
F6 B1 1.357(5)
F7 B1 1.382(5)
N1 N2 1.346(4)
N1 C6 1.349(4)
N2 C8 1.346(4)
N3 C13 1.349(4)
N3 C9 1.358(4)
C1 C2 1.427(5)
C1 C5 1.427(5)
C1 H1 0.9500
C2 C3 1.415(5)
C2 H2 0.9500
C3 C4 1.412(5)
C3 H3 0.9500
C4 C5 1.409(5)
C4 H4 0.9500
C5 H5 0.9500
C6 C7 1.388(5)
C6 C14 1.494(4)
C14 F10 1.285(2)
C14 F3 1.285(2)
C14 F8 1.285(2)
C14 F1 1.285(2)
C14 F9 1.285(2)
C14 F2 1.285(2)
C7 C8 1.399(5)
C7 H6 0.9500
C8 C9 1.442(5)
C9 C10 1.393(5)
C10 C11 1.367(5)
C10 H7 0.9500
C11 C12 1.392(5)
C11 H8 0.9500
C12 C13 1.383(5)
C12 H9 0.9500
C13 H10 0.9500
C15 C16 1.399(5)
C15 H11 0.926(18)
C15 H12 0.949(18)
C16 C17 1.406(5)
C16 C18 1.512(5)
C17 C19 1.316(5)
C18 H13 0.9800
C18 H14 0.9800
C18 H15 0.9800
C19 C20 1.464(5)
C19 H16 0.9500
C20 C21 1.392(5)
C20 C25 1.403(5)
C21 C22 1.377(5)
C21 H17 0.9500
C22 C23 1.385(5)
C22 H18 0.9500
C23 C24 1.384(5)
C23 H19 0.9500
C24 C25 1.376(5)
C24 H20 0.9500
C25 H21 0.9500

loop_
_geom_torsion_atom_site_label_1
_geom_torsion_atom_site_label_2
_geom_torsion_atom_site_label_3
_geom_torsion_atom_site_label_4
_geom_torsion
C6 N1 N2 C8 0.3(4)
C6 N1 N2 Ru1 -179.3(2)
C5 C1 C2 C3 -0.7(4)
Ru1 C1 C2 C3 -64.7(2)
C5 C1 C2 Ru1 64.0(2)
C1 C2 C3 C4 0.8(4)
Ru1 C2 C3 C4 -61.2(2)
C1 C2 C3 Ru1 62.0(2)
C2 C3 C4 C5 -0.6(4)
Ru1 C3 C4 C5 -60.2(2)
C2 C3 C4 Ru1 59.5(2)
C3 C4 C5 C1 0.2(4)
Ru1 C4 C5 C1 -61.6(2)
C3 C4 C5 Ru1 61.8(2)
C2 C1 C5 C4 0.3(4)
Ru1 C1 C5 C4 64.2(2)
C2 C1 C5 Ru1 -63.9(2)
N2 N1 C6 C7 0.0(4)
N2 N1 C6 C14 -179.3(3)
N1 C6 C14 F10 168.6(6)
C7 C6 C14 F10 -10.6(7)
N1 C6 C14 F3 100.9(6)
C7 C6 C14 F3 -78.3(7)
N1 C6 C14 F8 48.5(6)
C7 C6 C14 F8 -130.6(6)
N1 C6 C14 F1 -19.7(7)
C7 C6 C14 F1 161.1(6)
N1 C6 C14 F9 -72.0(6)
C7 C6 C14 F9 108.9(7)
N1 C6 C14 F2 -139.6(6)
C7 C6 C14 F2 41.3(7)
N1 C6 C7 C8 -0.3(4)
C14 C6 C7 C8 178.9(3)
N1 N2 C8 C7 -0.5(4)
Ru1 N2 C8 C7 179.2(2)
N1 N2 C8 C9 -179.8(3)
Ru1 N2 C8 C9 -0.2(4)
C6 C7 C8 N2 0.4(4)
C6 C7 C8 C9 179.6(4)
C13 N3 C9 C10 0.8(5)
Ru1 N3 C9 C10 177.8(2)
C13 N3 C9 C8 -178.1(3)
Ru1 N3 C9 C8 -1.0(4)
N2 C8 C9 N3 0.8(4)
C7 C8 C9 N3 -178.3(4)
N2 C8 C9 C10 -178.0(3)
C7 C8 C9 C10 2.9(6)
N3 C9 C10 C11 0.6(5)
C8 C9 C10 C11 179.3(3)
C9 C10 C11 C12 -0.7(5)
C10 C11 C12 C13 -0.5(5)
C9 N3 C13 C12 -2.0(5)
Ru1 N3 C13 C12 -178.8(2)
C11 C12 C13 N3 1.9(5)
Ru1 C15 C16 C17 -55.5(3)
Ru1 C15 C16 C18 115.7(3)
C15 C16 C17 C19 -131.0(6)
C18 C16 C17 C19 57.4(8)
Ru1 C16 C17 C19 171.0(7)
C15 C16 C17 Ru1 58.0(3)
C18 C16 C17 Ru1 -113.6(3)
C16 C17 C19 C20 13.5(9)
Ru1 C17 C19 C20 -178.8(3)
C17 C19 C20 C21 -171.2(4)
C17 C19 C20 C25 6.3(6)
C25 C20 C21 C22 -3.4(5)
C19 C20 C21 C22 174.3(3)
C20 C21 C22 C23 1.5(5)
C21 C22 C23 C24 1.4(5)
C22 C23 C24 C25 -2.4(6)
C23 C24 C25 C20 0.5(6)
C21 C20 C25 C24 2.3(5)
C19 C20 C25 C24 -175.2(3)
